data_4088857
loop_
_publ_author_name
'Bissert, Robin'
'Braunschweig, Holger'
'Dewhurst, Rian D.'
'Schneider, Christoph'

_publ_section_title
;
 Metal-Only Lewis Pairs Based on Zerovalent Osmium
;
_journal_issue 15
_journal_name_full Organometallics
_journal_page_first 2567
_journal_paper_doi 10.1021/acs.organomet.6b00495
_journal_volume 35
_journal_year 2016
_chemical_formula_moiety 'C39 H43 Cl3 F2 Ga N2 O3 Os P'
_chemical_formula_sum 'C39 H43 Cl3 F2 Ga N2 O3 Os P'
_chemical_formula_weight 1022.99
_space_group_crystal_system monoclinic
_space_group_IT_number 14
_space_group_name_Hall '-P 2ybc'
_space_group_name_H-M_alt 'P 1 21/c 1'
_atom_sites_solution_hydrogens geom
_atom_sites_solution_secondary iterative
_audit_creation_method SHELXL-2014/7
_cell_angle_alpha 90
_cell_angle_beta 101.65(3)
_cell_angle_gamma 90
_cell_formula_units_Z 4
_cell_length_a 9.926(5)
_cell_length_b 17.865(3)
_cell_length_c 22.965(5)
_cell_measurement_reflns_used 9788
_cell_measurement_temperature 100(2)
_cell_measurement_theta_max 26.77
_cell_measurement_theta_min 2.39
_cell_volume 3988(2)
_computing_cell_refinement 'Saint+ ver. V8.34A (Bruker AXS)'
_computing_data_collection 'APEX2 ver. 2014.9 (Bruker AXS)'
_computing_data_reduction 'Saint+ ver. V8.34A (Bruker AXS)'
_computing_molecular_graphics 'ShelXLe (Huebschle et all, 2011)'
_computing_publication_material 'SHELXL-2014/7 (Sheldrick, 2014)'
_computing_structure_refinement 'SHELXL-2014/7 (Sheldrick, 2014)'
_computing_structure_solution 'SHELXT (Sheldrick, 2012)'
_diffrn_ambient_temperature 100(2)
_diffrn_detector 'CMOS area detector (Photon 100)'
_diffrn_detector_area_resol_mean 8.333
_diffrn_measured_fraction_theta_full 0.999
_diffrn_measured_fraction_theta_max 0.999
_diffrn_measurement_device_type 'Bruker D8 Quest'
_diffrn_measurement_method '\f and \w scans'
_diffrn_radiation_type MoK\a
_diffrn_radiation_wavelength 0.71073
_diffrn_reflns_av_R_equivalents 0.0437
_diffrn_reflns_av_unetI/netI 0.0235
_diffrn_reflns_Laue_measured_fraction_full 0.999
_diffrn_reflns_Laue_measured_fraction_max 0.999
_diffrn_reflns_limit_h_max 12
_diffrn_reflns_limit_h_min -12
_diffrn_reflns_limit_k_max 22
_diffrn_reflns_limit_k_min -22
_diffrn_reflns_limit_l_max 29
_diffrn_reflns_limit_l_min -29
_diffrn_reflns_number 69763
_diffrn_reflns_point_group_measured_fraction_full 0.999
_diffrn_reflns_point_group_measured_fraction_max 0.999
_diffrn_reflns_theta_full 26.000
_diffrn_reflns_theta_max 26.788
_diffrn_reflns_theta_min 2.140
_diffrn_source 'microfocus sealed tube (Incoatec ImS)'
_exptl_absorpt_coefficient_mu 4.148
_exptl_absorpt_correction_T_max 0.7454
_exptl_absorpt_correction_T_min 0.4966
_exptl_absorpt_correction_type multi-scan
_exptl_absorpt_process_details 'SadAbs 2014/5 (Bruker AXS)'
_exptl_crystal_colour colourless
_exptl_crystal_density_diffrn 1.704
_exptl_crystal_description block
_exptl_crystal_F_000 2024
_exptl_crystal_size_max 0.293
_exptl_crystal_size_mid 0.165
_exptl_crystal_size_min 0.089
_refine_diff_density_max 1.511
_refine_diff_density_min -0.934
_refine_diff_density_rms 0.109
_refine_ls_extinction_method none
_refine_ls_goodness_of_fit_ref 1.046
_refine_ls_hydrogen_treatment constr
_refine_ls_matrix_type full
_refine_ls_number_parameters 506
_refine_ls_number_reflns 8494
_refine_ls_number_restraints 108
_refine_ls_restrained_S_all 1.067
_refine_ls_R_factor_all 0.0341
_refine_ls_R_factor_gt 0.0277
_refine_ls_shift/su_max 0.002
_refine_ls_shift/su_mean 0.000
_refine_ls_structure_factor_coef Fsqd
_refine_ls_weighting_details 'w=1/[\s^2^(Fo^2^)+(0.0269P)^2^+13.3463P] where P=(Fo^2^+2Fc^2^)/3'
_refine_ls_weighting_scheme calc
_refine_ls_wR_factor_gt 0.0638
_refine_ls_wR_factor_ref 0.0662
_reflns_Friedel_coverage 0.000
_reflns_number_gt 7592
_reflns_number_total 8494
_reflns_threshold_expression 'I > 2\s(I)'
_cod_data_source_file om6b00495_si_002.cif
_cod_data_source_block 2d
_cod_original_sg_symbol_H-M 'P 21/c'
_cod_database_code 4088857
_shelx_shelxl_version_number 2014/7
_shelx_space_group_comment
;
The symmetry employed for this shelxl refinement is uniquely defined
by the following loop, which should always be used as a source of
symmetry information in preference to the above space-group names.
They are only intended as comments.
;
_shelx_estimated_absorpt_t_min 0.376
_shelx_estimated_absorpt_t_max 0.709

loop_
_space_group_symop_operation_xyz
'x, y, z'
'-x, y+1/2, -z+1/2'
'-x, -y, -z'
'x, -y-1/2, z-1/2'

loop_
_atom_site_label
_atom_site_type_symbol
_atom_site_fract_x
_atom_site_fract_y
_atom_site_fract_z
_atom_site_U_iso_or_equiv
_atom_site_adp_type
_atom_site_occupancy
_atom_site_site_symmetry_order
_atom_site_calc_flag
_atom_site_refinement_flags_posn
_atom_site_refinement_flags_adp
_atom_site_refinement_flags_occupancy
_atom_site_disorder_assembly
_atom_site_disorder_group
Os1 Os 0.28670(2) 0.54734(2) 0.24860(2) 0.01291(5) Uani 1 1 d . . . . .
Ga1 Ga 0.16581(4) 0.42061(2) 0.25261(2) 0.01713(9) Uani 1 1 d . . . . .
Cl1 Cl -0.06317(10) 0.40939(6) 0.23693(5) 0.0311(2) Uani 1 1 d . . . . .
P1 P 0.49629(10) 0.48139(6) 0.24526(4) 0.0232(2) Uani 1 1 d . . . . .
N1 N 0.0093(3) 0.63916(17) 0.20522(13) 0.0174(6) Uani 1 1 d . . . . .
O1 O 0.2160(3) 0.51038(15) 0.11482(11) 0.0224(6) Uani 1 1 d . . . . .
C1 C 0.2340(4) 0.52865(19) 0.16334(16) 0.0172(7) Uani 1 1 d . . . . .
Cl2 Cl 0.22488(12) 0.35548(5) 0.33743(4) 0.0324(2) Uani 1 1 d . . . . .
N2 N 0.0609(3) 0.63594(17) 0.30085(13) 0.0204(7) Uani 1 1 d . . . . .
O2 O 0.4538(3) 0.69193(17) 0.24647(15) 0.0396(8) Uani 1 1 d . . . . .
C2 C 0.3887(4) 0.6400(2) 0.24635(17) 0.0238(8) Uani 1 1 d . . . . .
O3 O 0.3814(3) 0.51575(15) 0.38234(11) 0.0249(6) Uani 1 1 d . . . . .
Cl3 Cl 0.22008(12) 0.34045(5) 0.18498(4) 0.0327(2) Uani 1 1 d . . . . .
C3 C 0.3386(4) 0.5316(2) 0.33415(16) 0.0183(7) Uani 1 1 d . . . . .
C4 C 0.6471(5) 0.5389(3) 0.2715(3) 0.0494(14) Uani 1 1 d . . . . .
H4A H 0.7303 0.5089 0.2726 0.074 Uiso 1 1 calc R U . . .
H4B H 0.6454 0.5575 0.3115 0.074 Uiso 1 1 calc R U . . .
H4C H 0.6471 0.5814 0.2444 0.074 Uiso 1 1 calc R U . . .
C5 C 0.5348(5) 0.3969(3) 0.2887(2) 0.0429(13) Uani 1 1 d . . . . .
H5A H 0.4682 0.3580 0.2726 0.064 Uiso 1 1 calc R U . . .
H5B H 0.5294 0.4071 0.3301 0.064 Uiso 1 1 calc R U . . .
H5C H 0.6278 0.3799 0.2870 0.064 Uiso 1 1 calc R U . . .
C6 C 0.5210(4) 0.4529(3) 0.17277(18) 0.0294(9) Uani 1 1 d . . . . .
H6A H 0.4483 0.4178 0.1552 0.044 Uiso 1 1 calc R U . . .
H6B H 0.6108 0.4285 0.1766 0.044 Uiso 1 1 calc R U . . .
H6C H 0.5174 0.4970 0.1471 0.044 Uiso 1 1 calc R U . . .
C7 C 0.1039(4) 0.61000(19) 0.25137(15) 0.0151(7) Uani 1 1 d . . . . .
C8 C -0.0884(4) 0.6821(2) 0.22590(18) 0.0265(9) Uani 1 1 d . . . . .
H8 H -0.1635 0.7081 0.2023 0.032 Uiso 1 1 calc R U . . .
C9 C -0.0564(4) 0.6798(2) 0.28512(18) 0.0300(9) Uani 1 1 d . . . . .
H9 H -0.1049 0.7037 0.3116 0.036 Uiso 1 1 calc R U . . .
C10 C 0.0144(4) 0.6385(2) 0.14276(15) 0.0187(7) Uani 1 1 d . . . . .
C11 C -0.0701(4) 0.5893(2) 0.10435(17) 0.0220(8) Uani 1 1 d . . . . .
C12 C -0.0589(4) 0.5895(2) 0.04471(17) 0.0253(8) Uani 1 1 d . . . . .
H12 H -0.1137 0.5557 0.0180 0.030 Uiso 1 1 calc R U . . .
C13 C 0.0293(5) 0.6372(2) 0.02326(16) 0.0278(9) Uani 1 1 d . . . . .
C14 C 0.1027(4) 0.6891(2) 0.06184(17) 0.0272(9) Uani 1 1 d . . . . .
H14 H 0.1601 0.7239 0.0471 0.033 Uiso 1 1 calc R U . . .
C15 C 0.0945(4) 0.6917(2) 0.12205(16) 0.0224(8) Uani 1 1 d . . . . .
C16 C -0.1724(4) 0.5391(2) 0.12463(19) 0.0307(9) Uani 1 1 d . . . . .
H16A H -0.2406 0.5222 0.0901 0.046 Uiso 1 1 calc R U . . .
H16B H -0.2189 0.5667 0.1518 0.046 Uiso 1 1 calc R U . . .
H16C H -0.1248 0.4956 0.1452 0.046 Uiso 1 1 calc R U . . .
C17 C 0.0427(6) 0.6337(3) -0.04105(18) 0.0402(12) Uani 1 1 d . . . . .
H17A H -0.0450 0.6477 -0.0667 0.060 Uiso 1 1 calc R U . . .
H17B H 0.0671 0.5826 -0.0507 0.060 Uiso 1 1 calc R U . . .
H17C H 0.1147 0.6684 -0.0475 0.060 Uiso 1 1 calc R U . . .
C18 C 0.1647(5) 0.7550(2) 0.16045(18) 0.0316(10) Uani 1 1 d . . . . .
H18A H 0.2529 0.7662 0.1495 0.047 Uiso 1 1 calc R U . . .
H18B H 0.1806 0.7401 0.2024 0.047 Uiso 1 1 calc R U . . .
H18C H 0.1060 0.7996 0.1544 0.047 Uiso 1 1 calc R U . . .
C19 C 0.1289(4) 0.6305(2) 0.36272(16) 0.0217(8) Uani 1 1 d . . . . .
C20 C 0.2219(4) 0.6860(2) 0.38585(16) 0.0250(8) Uani 1 1 d . . . . .
C21 C 0.2838(5) 0.6814(2) 0.44643(17) 0.0278(9) Uani 1 1 d . . . . .
H21 H 0.3488 0.7184 0.4632 0.033 Uiso 1 1 calc R U . . .
C22 C 0.2525(5) 0.6244(2) 0.48227(17) 0.0277(9) Uani 1 1 d . . . . .
C23 C 0.1537(4) 0.5723(2) 0.45760(17) 0.0266(9) Uani 1 1 d . . . . .
H23 H 0.1289 0.5343 0.4823 0.032 Uiso 1 1 calc R U . . .
C24 C 0.0895(4) 0.5739(2) 0.39759(17) 0.0230(8) Uani 1 1 d . . . . .
C25 C 0.2532(5) 0.7516(2) 0.34953(18) 0.0335(10) Uani 1 1 d . . . . .
H25A H 0.2709 0.7336 0.3115 0.050 Uiso 1 1 calc R U . . .
H25B H 0.3346 0.7779 0.3712 0.050 Uiso 1 1 calc R U . . .
H25C H 0.1745 0.7858 0.3423 0.050 Uiso 1 1 calc R U . . .
C26 C 0.3228(5) 0.6187(3) 0.54703(17) 0.0363(11) Uani 1 1 d . . . . .
H26A H 0.3710 0.5707 0.5540 0.054 Uiso 1 1 calc R U . . .
H26B H 0.2538 0.6221 0.5720 0.054 Uiso 1 1 calc R U . . .
H26C H 0.3890 0.6597 0.5570 0.054 Uiso 1 1 calc R U . . .
C27 C -0.0206(5) 0.5178(3) 0.37355(19) 0.0320(9) Uani 1 1 d . . . . .
H27A H -0.0402 0.5195 0.3300 0.048 Uiso 1 1 calc R U . . .
H27B H -0.1044 0.5298 0.3881 0.048 Uiso 1 1 calc R U . . .
H27C H 0.0110 0.4675 0.3869 0.048 Uiso 1 1 calc R U . . .
F1 F 0.4294(6) 0.6464(4) 0.1255(2) 0.132(2) Uani 1 1 d . . . . .
C30 C 0.4689(4) 0.6505(2) 0.07985(13) 0.0542(14) Uani 1 1 d G U . . .
C31 C 0.4210(3) 0.60280(19) 0.03234(15) 0.0477(13) Uani 1 1 d G U . . .
H31 H 0.3461 0.5701 0.0335 0.057 Uiso 1 1 calc R U . . .
C32 C 0.4827(4) 0.6029(2) -0.01688(13) 0.0599(15) Uani 1 1 d G U . . .
H32 H 0.4499 0.5704 -0.0493 0.072 Uiso 1 1 calc R U . . .
C33 C 0.5923(4) 0.6507(2) -0.01859(17) 0.0624(16) Uani 1 1 d G U . . .
H33 H 0.6345 0.6508 -0.0522 0.075 Uiso 1 1 calc R U . . .
C34 C 0.6402(3) 0.69841(19) 0.0289(2) 0.0666(17) Uani 1 1 d G U . . .
H34 H 0.7151 0.7311 0.0277 0.080 Uiso 1 1 calc R U . . .
C35 C 0.5785(4) 0.69827(18) 0.07813(16) 0.0657(17) Uani 1 1 d G U . . .
H35 H 0.6113 0.7309 0.1106 0.079 Uiso 1 1 calc R U . . .
F2 F 0.9734(6) 0.6438(4) 0.5402(3) 0.055(2) Uani 0.497(9) 1 d . . P A 1
C40 C 0.8590(9) 0.6495(7) 0.4969(4) 0.022(2) Uani 0.497(9) 1 d G U P A 1
C41 C 0.7517(12) 0.6080(8) 0.5113(4) 0.053(6) Uani 0.497(9) 1 d G U P A 1
H41 H 0.7647 0.5817 0.5480 0.063 Uiso 0.497(9) 1 calc R U P A 1
C42 C 0.6256(10) 0.6048(7) 0.4719(5) 0.033(4) Uani 0.497(9) 1 d G U P A 1
H42 H 0.5523 0.5765 0.4817 0.040 Uiso 0.497(9) 1 calc R U P A 1
C43 C 0.6067(8) 0.6432(6) 0.4182(4) 0.036(3) Uani 0.497(9) 1 d G U P A 1
H43 H 0.5204 0.6410 0.3912 0.044 Uiso 0.497(9) 1 calc R U P A 1
C44 C 0.7139(10) 0.6847(5) 0.4039(3) 0.029(2) Uani 0.497(9) 1 d G U P A 1
H44 H 0.7010 0.7109 0.3672 0.035 Uiso 0.497(9) 1 calc R U P A 1
C45 C 0.8401(9) 0.6878(5) 0.4432(4) 0.031(3) Uani 0.497(9) 1 d G U P A 1
H45 H 0.9134 0.7162 0.4335 0.037 Uiso 0.497(9) 1 calc R U P A 1
F3 F 0.5408(10) 0.6622(5) 0.3733(3) 0.090(3) Uani 0.503(9) 1 d . . P A 2
C50 C 0.6394(9) 0.6557(6) 0.4155(4) 0.026(3) Uani 0.503(9) 1 d G U P A 2
C51 C 0.7642(10) 0.6903(5) 0.4143(3) 0.034(3) Uani 0.503(9) 1 d G U P A 2
H51 H 0.7745 0.7190 0.3806 0.041 Uiso 0.503(9) 1 calc R U P A 2
C52 C 0.8739(8) 0.6830(5) 0.4622(4) 0.036(3) Uani 0.503(9) 1 d G U P A 2
H52 H 0.9592 0.7066 0.4613 0.043 Uiso 0.503(9) 1 calc R U P A 2
C53 C 0.8589(9) 0.6410(6) 0.5115(4) 0.023(3) Uani 0.503(9) 1 d G U P A 2
H53 H 0.9338 0.6359 0.5442 0.028 Uiso 0.503(9) 1 calc R U P A 2
C54 C 0.7341(11) 0.6063(6) 0.5127(4) 0.022(3) Uani 0.503(9) 1 d G U P A 2
H54 H 0.7238 0.5776 0.5464 0.027 Uiso 0.503(9) 1 calc R U P A 2
C55 C 0.6244(9) 0.6137(7) 0.4648(5) 0.031(4) Uani 0.503(9) 1 d G U P A 2
H55 H 0.5391 0.5900 0.4656 0.037 Uiso 0.503(9) 1 calc R U P A 2

loop_
_atom_site_aniso_label
_atom_site_aniso_U_11
_atom_site_aniso_U_22
_atom_site_aniso_U_33
_atom_site_aniso_U_23
_atom_site_aniso_U_13
_atom_site_aniso_U_12
Os1 0.01271(7) 0.01333(7) 0.01221(7) -0.00213(5) 0.00138(5) 0.00105(5)
Ga1 0.0242(2) 0.01215(18) 0.01434(18) -0.00025(14) 0.00226(15) -0.00001(15)
Cl1 0.0276(5) 0.0270(5) 0.0374(5) 0.0001(4) 0.0037(4) -0.0080(4)
P1 0.0158(5) 0.0324(5) 0.0201(5) -0.0070(4) 0.0008(4) 0.0071(4)
N1 0.0189(15) 0.0177(15) 0.0154(14) 0.0018(12) 0.0027(12) 0.0062(12)
O1 0.0289(15) 0.0240(14) 0.0134(13) -0.0021(11) 0.0023(11) 0.0029(11)
C1 0.0142(17) 0.0147(17) 0.0221(19) 0.0027(14) 0.0024(14) 0.0016(13)
Cl2 0.0544(7) 0.0206(5) 0.0197(4) 0.0050(4) 0.0017(4) 0.0026(4)
N2 0.0251(17) 0.0207(16) 0.0165(15) 0.0026(12) 0.0068(12) 0.0104(13)
O2 0.0363(18) 0.0312(17) 0.053(2) -0.0065(15) 0.0118(15) -0.0168(14)
C2 0.025(2) 0.0224(19) 0.0247(19) -0.0036(16) 0.0056(16) -0.0007(16)
O3 0.0287(15) 0.0279(15) 0.0152(13) -0.0037(11) -0.0022(11) 0.0092(12)
Cl3 0.0558(7) 0.0188(5) 0.0268(5) -0.0083(4) 0.0162(5) -0.0059(4)
C3 0.0150(17) 0.0181(18) 0.0210(19) -0.0061(14) 0.0019(14) 0.0036(14)
C4 0.017(2) 0.067(4) 0.062(3) -0.034(3) 0.002(2) 0.004(2)
C5 0.043(3) 0.055(3) 0.029(2) 0.007(2) 0.006(2) 0.034(2)
C6 0.023(2) 0.039(2) 0.027(2) -0.0067(18) 0.0076(16) 0.0073(18)
C7 0.0190(18) 0.0126(16) 0.0132(15) 0.0013(13) 0.0020(13) -0.0001(13)
C8 0.027(2) 0.024(2) 0.029(2) 0.0050(17) 0.0060(16) 0.0172(16)
C9 0.031(2) 0.034(2) 0.027(2) 0.0013(18) 0.0085(17) 0.0196(18)
C10 0.0205(18) 0.0175(17) 0.0165(17) 0.0016(14) -0.0002(14) 0.0054(14)
C11 0.0199(19) 0.0207(19) 0.0228(18) 0.0012(15) -0.0022(15) 0.0043(15)
C12 0.027(2) 0.024(2) 0.0204(18) -0.0023(16) -0.0055(16) 0.0033(16)
C13 0.039(2) 0.026(2) 0.0162(18) 0.0017(16) 0.0006(16) 0.0043(18)
C14 0.039(2) 0.022(2) 0.0197(19) 0.0023(16) 0.0041(17) -0.0031(17)
C15 0.031(2) 0.0167(18) 0.0189(18) 0.0010(15) 0.0030(15) 0.0008(15)
C16 0.027(2) 0.032(2) 0.032(2) 0.0017(18) 0.0030(17) -0.0056(18)
C17 0.066(3) 0.037(3) 0.017(2) -0.0028(18) 0.007(2) -0.005(2)
C18 0.049(3) 0.021(2) 0.024(2) -0.0007(17) 0.0052(18) -0.0086(19)
C19 0.029(2) 0.0218(19) 0.0151(17) -0.0001(14) 0.0073(15) 0.0135(16)
C20 0.039(2) 0.0194(19) 0.0166(18) 0.0003(15) 0.0059(16) 0.0095(17)
C21 0.038(2) 0.021(2) 0.0225(19) -0.0049(16) 0.0027(17) 0.0049(17)
C22 0.038(2) 0.028(2) 0.0169(18) -0.0008(16) 0.0068(17) 0.0120(18)
C23 0.037(2) 0.025(2) 0.0204(19) 0.0054(16) 0.0114(17) 0.0093(17)
C24 0.025(2) 0.0243(19) 0.0215(18) 0.0008(16) 0.0091(15) 0.0104(16)
C25 0.055(3) 0.018(2) 0.026(2) 0.0011(17) 0.006(2) 0.0037(19)
C26 0.053(3) 0.037(3) 0.0170(19) -0.0001(18) 0.0032(19) 0.008(2)
C27 0.034(2) 0.034(2) 0.028(2) 0.0020(18) 0.0054(18) 0.0008(19)
F1 0.152(5) 0.154(5) 0.096(4) -0.025(4) 0.041(4) -0.042(4)
C30 0.067(3) 0.055(3) 0.040(3) 0.012(2) 0.007(2) -0.001(3)
C31 0.045(3) 0.050(3) 0.045(2) 0.002(2) 0.004(2) -0.019(2)
C32 0.050(3) 0.059(3) 0.075(3) 0.025(3) 0.022(3) 0.003(2)
C33 0.057(3) 0.047(3) 0.084(4) 0.015(3) 0.017(3) 0.007(2)
C34 0.045(3) 0.054(3) 0.100(4) 0.025(3) 0.015(3) 0.002(2)
C35 0.065(3) 0.028(2) 0.081(3) -0.002(2) -0.039(3) 0.004(2)
F2 0.046(4) 0.075(5) 0.043(4) -0.010(3) 0.009(3) -0.008(3)
C40 0.028(4) 0.023(4) 0.017(4) 0.007(3) 0.010(3) 0.006(3)
C41 0.058(7) 0.052(7) 0.050(7) -0.003(4) 0.014(4) 0.007(4)
C42 0.039(5) 0.030(5) 0.030(5) 0.004(4) 0.007(4) -0.002(4)
C43 0.043(5) 0.039(5) 0.030(5) 0.007(3) 0.013(4) -0.007(4)
C44 0.033(4) 0.036(4) 0.024(4) -0.001(3) 0.014(3) -0.002(3)
C45 0.035(4) 0.035(4) 0.024(4) 0.001(3) 0.010(4) -0.008(3)
F3 0.122(8) 0.094(6) 0.047(4) 0.013(4) 0.004(4) 0.008(5)
C50 0.026(4) 0.027(4) 0.026(4) -0.005(3) 0.003(3) -0.005(3)
C51 0.037(5) 0.035(4) 0.033(4) 0.006(3) 0.012(4) 0.003(3)
C52 0.032(4) 0.037(4) 0.038(5) -0.001(4) 0.005(4) 0.005(3)
C53 0.024(4) 0.021(4) 0.026(4) 0.013(3) 0.012(3) 0.003(3)
C54 0.030(4) 0.019(4) 0.020(4) 0.001(3) 0.010(3) -0.001(3)
C55 0.038(5) 0.028(5) 0.026(5) 0.003(4) 0.008(4) -0.002(3)

loop_
_atom_type_symbol
_atom_type_description
_atom_type_scat_dispersion_real
_atom_type_scat_dispersion_imag
_atom_type_scat_source
C C 0.0033 0.0016 'International Tables Vol C Tables 4.2.6.8 and 6.1.1.4'
H H 0.0000 0.0000 'International Tables Vol C Tables 4.2.6.8 and 6.1.1.4'
N N 0.0061 0.0033 'International Tables Vol C Tables 4.2.6.8 and 6.1.1.4'
O O 0.0106 0.0060 'International Tables Vol C Tables 4.2.6.8 and 6.1.1.4'
P P 0.1023 0.0942 'International Tables Vol C Tables 4.2.6.8 and 6.1.1.4'
Cl Cl 0.1484 0.1585 'International Tables Vol C Tables 4.2.6.8 and 6.1.1.4'
Ga Ga 0.2307 1.6083 'International Tables Vol C Tables 4.2.6.8 and 6.1.1.4'
Os Os -1.2165 7.6030 'International Tables Vol C Tables 4.2.6.8 and 6.1.1.4'
F F 0.0171 0.0103 'International Tables Vol C Tables 4.2.6.8 and 6.1.1.4'

loop_
_geom_angle_atom_site_label_1
_geom_angle_atom_site_label_2
_geom_angle_atom_site_label_3
_geom_angle
C2 Os1 C3 96.70(16)
C2 Os1 C1 98.89(15)
C3 Os1 C1 161.83(15)
C2 Os1 C7 90.25(15)
C3 Os1 C7 95.66(14)
C1 Os1 C7 93.55(14)
C2 Os1 P1 87.60(12)
C3 Os1 P1 84.67(11)
C1 Os1 P1 86.71(11)
C7 Os1 P1 177.84(10)
C2 Os1 Ga1 176.55(12)
C3 Os1 Ga1 82.35(11)
C1 Os1 Ga1 81.53(10)
C7 Os1 Ga1 93.15(10)
P1 Os1 Ga1 89.01(4)
Cl1 Ga1 Cl2 99.92(5)
Cl1 Ga1 Cl3 102.02(5)
Cl2 Ga1 Cl3 102.22(4)
Cl1 Ga1 Os1 122.62(3)
Cl2 Ga1 Os1 116.46(4)
Cl3 Ga1 Os1 110.86(4)
C6 P1 C5 102.8(2)
C6 P1 C4 102.0(2)
C5 P1 C4 102.8(3)
C6 P1 Os1 116.56(14)
C5 P1 Os1 118.64(16)
C4 P1 Os1 111.89(16)
C7 N1 C8 111.2(3)
C7 N1 C10 127.5(3)
C8 N1 C10 120.6(3)
O1 C1 Os1 170.9(3)
C7 N2 C9 111.1(3)
C7 N2 C19 128.9(3)
C9 N2 C19 119.6(3)
O2 C2 Os1 176.5(4)
O3 C3 Os1 170.8(3)
P1 C4 H4A 109.5
P1 C4 H4B 109.5
H4A C4 H4B 109.5
P1 C4 H4C 109.5
H4A C4 H4C 109.5
H4B C4 H4C 109.5
P1 C5 H5A 109.5
P1 C5 H5B 109.5
H5A C5 H5B 109.5
P1 C5 H5C 109.5
H5A C5 H5C 109.5
H5B C5 H5C 109.5
P1 C6 H6A 109.5
P1 C6 H6B 109.5
H6A C6 H6B 109.5
P1 C6 H6C 109.5
H6A C6 H6C 109.5
H6B C6 H6C 109.5
N1 C7 N2 103.5(3)
N1 C7 Os1 128.9(2)
N2 C7 Os1 127.4(2)
C9 C8 N1 107.0(3)
C9 C8 H8 126.5
N1 C8 H8 126.5
C8 C9 N2 107.3(3)
C8 C9 H9 126.4
N2 C9 H9 126.4
C15 C10 C11 121.9(3)
C15 C10 N1 118.2(3)
C11 C10 N1 119.6(3)
C12 C11 C10 117.4(4)
C12 C11 C16 120.0(4)
C10 C11 C16 122.5(4)
C13 C12 C11 122.2(4)
C13 C12 H12 118.9
C11 C12 H12 118.9
C12 C13 C14 118.3(4)
C12 C13 C17 120.7(4)
C14 C13 C17 121.0(4)
C13 C14 C15 121.7(4)
C13 C14 H14 119.1
C15 C14 H14 119.1
C10 C15 C14 117.9(4)
C10 C15 C18 122.8(3)
C14 C15 C18 119.2(4)
C11 C16 H16A 109.5
C11 C16 H16B 109.5
H16A C16 H16B 109.5
C11 C16 H16C 109.5
H16A C16 H16C 109.5
H16B C16 H16C 109.5
C13 C17 H17A 109.5
C13 C17 H17B 109.5
H17A C17 H17B 109.5
C13 C17 H17C 109.5
H17A C17 H17C 109.5
H17B C17 H17C 109.5
C15 C18 H18A 109.5
C15 C18 H18B 109.5
H18A C18 H18B 109.5
C15 C18 H18C 109.5
H18A C18 H18C 109.5
H18B C18 H18C 109.5
C20 C19 C24 122.8(3)
C20 C19 N2 118.1(3)
C24 C19 N2 118.9(4)
C19 C20 C21 117.6(4)
C19 C20 C25 122.7(3)
C21 C20 C25 119.7(4)
C22 C21 C20 121.7(4)
C22 C21 H21 119.1
C20 C21 H21 119.1
C21 C22 C23 118.4(4)
C21 C22 C26 121.3(4)
C23 C22 C26 120.3(4)
C22 C23 C24 122.2(4)
C22 C23 H23 118.9
C24 C23 H23 118.9
C19 C24 C23 117.2(4)
C19 C24 C27 122.7(4)
C23 C24 C27 120.1(4)
C20 C25 H25A 109.5
C20 C25 H25B 109.5
H25A C25 H25B 109.5
C20 C25 H25C 109.5
H25A C25 H25C 109.5
H25B C25 H25C 109.5
C22 C26 H26A 109.5
C22 C26 H26B 109.5
H26A C26 H26B 109.5
C22 C26 H26C 109.5
H26A C26 H26C 109.5
H26B C26 H26C 109.5
C24 C27 H27A 109.5
C24 C27 H27B 109.5
H27A C27 H27B 109.5
C24 C27 H27C 109.5
H27A C27 H27C 109.5
H27B C27 H27C 109.5
F1 C30 C31 122.1(4)
F1 C30 C35 117.4(4)
C31 C30 C35 120.0
C32 C31 C30 120.0
C32 C31 H31 120.0
C30 C31 H31 120.0
C31 C32 C33 120.0
C31 C32 H32 120.0
C33 C32 H32 120.0
C34 C33 C32 120.0
C34 C33 H33 120.0
C32 C33 H33 120.0
C33 C34 C35 120.0
C33 C34 H34 120.0
C35 C34 H34 120.0
C34 C35 C30 120.0
C34 C35 H35 120.0
C30 C35 H35 120.0
F2 C40 C41 110.9(8)
F2 C40 C45 129.1(8)
C41 C40 C45 120.0
C42 C41 C40 120.0
C42 C41 H41 120.0
C40 C41 H41 120.0
C41 C42 C43 120.0
C41 C42 H42 120.0
C43 C42 H42 120.0
C42 C43 C44 120.0
C42 C43 H43 120.0
C44 C43 H43 120.0
C45 C44 C43 120.0
C45 C44 H44 120.0
C43 C44 H44 120.0
C44 C45 C40 120.0
C44 C45 H45 120.0
C40 C45 H45 120.0
F3 C50 C51 120.7(9)
F3 C50 C55 119.3(9)
C51 C50 C55 120.0
C50 C51 C52 120.0
C50 C51 H51 120.0
C52 C51 H51 120.0
C53 C52 C51 120.0
C53 C52 H52 120.0
C51 C52 H52 120.0
C52 C53 C54 120.0
C52 C53 H53 120.0
C54 C53 H53 120.0
C55 C54 C53 120.0
C55 C54 H54 120.0
C53 C54 H54 120.0
C54 C55 C50 120.0
C54 C55 H55 120.0
C50 C55 H55 120.0

loop_
_geom_bond_atom_site_label_1
_geom_bond_atom_site_label_2
_geom_bond_distance
Os1 C2 1.947(4)
Os1 C3 1.948(4)
Os1 C1 1.951(4)
Os1 C7 2.143(4)
Os1 P1 2.4055(14)
Os1 Ga1 2.5727(6)
Ga1 Cl1 2.2373(16)
Ga1 Cl2 2.2429(11)
Ga1 Cl3 2.2563(11)
P1 C6 1.804(4)
P1 C5 1.807(5)
P1 C4 1.815(5)
N1 C7 1.369(4)
N1 C8 1.393(5)
N1 C10 1.445(4)
O1 C1 1.140(4)
N2 C7 1.373(4)
N2 C9 1.389(5)
N2 C19 1.448(5)
O2 C2 1.130(5)
O3 C3 1.138(4)
C4 H4A 0.9800
C4 H4B 0.9800
C4 H4C 0.9800
C5 H5A 0.9800
C5 H5B 0.9800
C5 H5C 0.9800
C6 H6A 0.9800
C6 H6B 0.9800
C6 H6C 0.9800
C8 C9 1.333(6)
C8 H8 0.9500
C9 H9 0.9500
C10 C15 1.384(5)
C10 C11 1.399(5)
C11 C12 1.396(5)
C11 C16 1.498(6)
C12 C13 1.382(6)
C12 H12 0.9500
C13 C14 1.384(6)
C13 C17 1.510(5)
C14 C15 1.402(5)
C14 H14 0.9500
C15 C18 1.514(5)
C16 H16A 0.9800
C16 H16B 0.9800
C16 H16C 0.9800
C17 H17A 0.9800
C17 H17B 0.9800
C17 H17C 0.9800
C18 H18A 0.9800
C18 H18B 0.9800
C18 H18C 0.9800
C19 C20 1.384(6)
C19 C24 1.394(6)
C20 C21 1.405(5)
C20 C25 1.507(6)
C21 C22 1.383(6)
C21 H21 0.9500
C22 C23 1.387(6)
C22 C26 1.513(5)
C23 C24 1.397(5)
C23 H23 0.9500
C24 C27 1.504(6)
C25 H25A 0.9800
C25 H25B 0.9800
C25 H25C 0.9800
C26 H26A 0.9800
C26 H26B 0.9800
C26 H26C 0.9800
C27 H27A 0.9800
C27 H27B 0.9800
C27 H27C 0.9800
F1 C30 1.194(6)
C30 C31 1.3900
C30 C35 1.3900
C31 C32 1.3900
C31 H31 0.9500
C32 C33 1.3900
C32 H32 0.9500
C33 C34 1.3900
C33 H33 0.9500
C34 C35 1.3900
C34 H34 0.9500
C35 H35 0.9500
F2 C40 1.353(9)
C40 C41 1.3900
C40 C45 1.3900
C41 C42 1.3900
C41 H41 0.9500
C42 C43 1.3900
C42 H42 0.9500
C43 C44 1.3900
C43 H43 0.9500
C44 C45 1.3900
C44 H44 0.9500
C45 H45 0.9500
F3 C50 1.236(10)
C50 C51 1.3900
C50 C55 1.3900
C51 C52 1.3900
C51 H51 0.9500
C52 C53 1.3900
C52 H52 0.9500
C53 C54 1.3900
C53 H53 0.9500
C54 C55 1.3900
C54 H54 0.9500
C55 H55 0.9500
